data_7056460
loop_
_publ_author_name
'Zhang, Shi-Yong'
'Liao, Jin-Sheng'
'Xu, Wei-Jian'
'Liang, Fu-Yong'
'Peng, Guang-Huai'
'Liu, Sui-Jun'
'Wen, He-Rui'
'Du, Zi-Yi'

_publ_section_title
;
 Structural phase transitions, dielectric bistability and luminescence of
 two bulky ion-pair crystals [N(C3H7)4]2[Ln(NO3)5] (Ln = Tb, Dy)
;
_journal_name_full 'New J. Chem.'
_journal_paper_doi 10.1039/C7NJ01597F
_journal_year 2017
_chemical_formula_sum 'C24 H56 Dy N7 O15'
_chemical_formula_weight 845.25
_space_group_crystal_system orthorhombic
_space_group_IT_number 56
_space_group_name_Hall '-P 2ab 2ac'
_space_group_name_H-M_alt 'P c c n'
_symmetry_space_group_name_Hall '-P 2ab 2ac'
_symmetry_space_group_name_H-M 'P c c n'
_atom_sites_solution_hydrogens geom
_audit_creation_method SHELXL-2014/7
_audit_update_record
;
2017-03-12 deposited with the CCDC.
2017-07-26 downloaded from the CCDC.
;
_cell_angle_alpha 90
_cell_angle_beta 90
_cell_angle_gamma 90
_cell_formula_units_Z 4
_cell_length_a 10.5239(8)
_cell_length_b 11.7488(9)
_cell_length_c 30.109(2)
_cell_measurement_reflns_used 9646
_cell_measurement_temperature 100(2)
_cell_measurement_theta_max 30.16
_cell_measurement_theta_min 3.21
_cell_volume 3722.8(5)
_computing_cell_refinement 'Bruker SMART'
_computing_data_collection 'Bruker SMART'
_computing_data_reduction 'Bruker SAINT'
_computing_molecular_graphics 'Bruker SHELXTL'
_computing_publication_material 'Bruker SHELXTL'
_computing_structure_refinement 'SHELXL-2014/7 (Sheldrick, 2014)'
_computing_structure_solution 'Bruker SHELXTL'
_diffrn_ambient_temperature 100(2)
_diffrn_measured_fraction_theta_full 0.998
_diffrn_measured_fraction_theta_max 0.998
_diffrn_measurement_device_type 'CCD area detector'
_diffrn_measurement_method 'phi and omega scans'
_diffrn_radiation_type MoK\a
_diffrn_radiation_wavelength 0.71073
_diffrn_reflns_av_R_equivalents 0.0325
_diffrn_reflns_av_unetI/netI 0.0136
_diffrn_reflns_Laue_measured_fraction_full 0.998
_diffrn_reflns_Laue_measured_fraction_max 0.998
_diffrn_reflns_limit_h_max 12
_diffrn_reflns_limit_h_min -12
_diffrn_reflns_limit_k_max 14
_diffrn_reflns_limit_k_min -14
_diffrn_reflns_limit_l_max 37
_diffrn_reflns_limit_l_min -37
_diffrn_reflns_number 54797
_diffrn_reflns_point_group_measured_fraction_full 0.998
_diffrn_reflns_point_group_measured_fraction_max 0.998
_diffrn_reflns_theta_full 25.242
_diffrn_reflns_theta_max 25.995
_diffrn_reflns_theta_min 2.930
_exptl_absorpt_coefficient_mu 2.078
_exptl_absorpt_correction_type none
_exptl_crystal_colour colourless
_exptl_crystal_density_diffrn 1.508
_exptl_crystal_description BLOCK
_exptl_crystal_F_000 1740
_exptl_crystal_size_max 0.36
_exptl_crystal_size_mid 0.32
_exptl_crystal_size_min 0.28
_refine_diff_density_max 0.488
_refine_diff_density_min -0.811
_refine_diff_density_rms 0.086
_refine_ls_extinction_method none
_refine_ls_goodness_of_fit_ref 1.256
_refine_ls_hydrogen_treatment constr
_refine_ls_matrix_type full
_refine_ls_number_parameters 215
_refine_ls_number_reflns 3660
_refine_ls_number_restraints 0
_refine_ls_restrained_S_all 1.256
_refine_ls_R_factor_all 0.0509
_refine_ls_R_factor_gt 0.0451
_refine_ls_shift/su_max 0.001
_refine_ls_shift/su_mean 0.000
_refine_ls_structure_factor_coef Fsqd
_refine_ls_weighting_details 'w=1/[\s^2^(Fo^2^)+25.0105P] where P=(Fo^2^+2Fc^2^)/3'
_refine_ls_weighting_scheme calc
_refine_ls_wR_factor_gt 0.0831
_refine_ls_wR_factor_ref 0.0849
_reflns_Friedel_coverage 0.000
_reflns_number_gt 3335
_reflns_number_total 3660
_reflns_threshold_expression 'I > 2\s(I)'
_cod_data_source_file c7nj01597f2.cif
_cod_data_source_block Dy-100K
_cod_original_cell_volume 3722.7(5)
_cod_database_code 7056460
_shelx_shelxl_version_number 2014/7
_shelx_space_group_comment
; 
The symmetry employed for this shelxl refinement is uniquely defined 
by the following loop, which should always be used as a source of 
symmetry information in preference to the above space-group names. 
They are only intended as comments. 
;

loop_
_space_group_symop_operation_xyz
'x, y, z'
'-x+1/2, -y+1/2, z'
'-x, y+1/2, -z+1/2'
'x+1/2, -y, -z+1/2'
'-x, -y, -z'
'x-1/2, y-1/2, -z'
'x, -y-1/2, z-1/2'
'-x-1/2, y, z-1/2'

loop_
_atom_site_label
_atom_site_type_symbol
_atom_site_fract_x
_atom_site_fract_y
_atom_site_fract_z
_atom_site_U_iso_or_equiv
_atom_site_adp_type
_atom_site_occupancy
_atom_site_site_symmetry_order
_atom_site_calc_flag
_atom_site_refinement_flags_posn
_atom_site_refinement_flags_adp
_atom_site_refinement_flags_occupancy
Dy1 Dy 0.7500 0.7500 0.65081(2) 0.01716(9) Uani 1 2 d S T P
O1 O 0.9735(3) 0.7488(4) 0.62964(10) 0.0254(7) Uani 1 1 d . . .
O2 O 0.9156(3) 0.8832(3) 0.67388(12) 0.0237(8) Uani 1 1 d . . .
O3 O 1.1093(3) 0.8809(3) 0.64841(13) 0.0316(9) Uani 1 1 d . . .
O4 O 0.7582(4) 0.8709(3) 0.58552(11) 0.0298(8) Uani 1 1 d . . .
O5 O 0.6712(3) 0.9512(3) 0.64219(11) 0.0218(7) Uani 1 1 d . . .
O6 O 0.6937(4) 1.0467(3) 0.58078(13) 0.0327(9) Uani 1 1 d . . .
O7 O 0.8182(3) 0.6814(3) 0.72203(11) 0.0243(8) Uani 1 1 d . . .
O8 O 0.7500 0.7500 0.78493(16) 0.0503(17) Uani 1 2 d S T P
N1 N 1.0034(4) 0.8393(3) 0.65030(13) 0.0207(9) Uani 1 1 d . . .
N2 N 0.7072(4) 0.9590(3) 0.60217(14) 0.0211(9) Uani 1 1 d . . .
N3 N 0.7500 0.7500 0.74478(18) 0.0263(13) Uani 1 2 d S T P
N4 N 0.7500 0.2500 0.71765(17) 0.0182(11) Uani 1 2 d S T P
N5 N 1.2500 0.7500 0.52893(17) 0.0199(11) Uani 1 2 d S T P
C1 C 0.7411(5) 0.3574(4) 0.74581(14) 0.0195(9) Uani 1 1 d . . .
H1A H 0.8214 0.3655 0.7626 0.023 Uiso 1 1 calc R U .
H1B H 0.7346 0.4236 0.7256 0.023 Uiso 1 1 calc R U .
C2 C 0.6323(5) 0.3628(4) 0.77826(17) 0.0257(11) Uani 1 1 d . . .
H2A H 0.6486 0.3106 0.8034 0.031 Uiso 1 1 calc R U .
H2B H 0.5528 0.3387 0.7634 0.031 Uiso 1 1 calc R U .
C3 C 0.6182(5) 0.4839(5) 0.79535(19) 0.0321(13) Uani 1 1 d . . .
H3A H 0.5474 0.4875 0.8165 0.048 Uiso 1 1 calc R U .
H3B H 0.6968 0.5072 0.8102 0.048 Uiso 1 1 calc R U .
H3C H 0.6013 0.5352 0.7704 0.048 Uiso 1 1 calc R U .
C4 C 0.8686(5) 0.2653(4) 0.68892(16) 0.0204(10) Uani 1 1 d . . .
H4A H 0.8559 0.3325 0.6695 0.025 Uiso 1 1 calc R U .
H4B H 0.9415 0.2820 0.7086 0.025 Uiso 1 1 calc R U .
C5 C 0.9026(6) 0.1644(5) 0.6600(2) 0.0371(15) Uani 1 1 d . . .
H5A H 0.9176 0.0968 0.6789 0.045 Uiso 1 1 calc R U .
H5B H 0.8311 0.1471 0.6397 0.045 Uiso 1 1 calc R U .
C6 C 1.0202(6) 0.1896(5) 0.63317(19) 0.0387(15) Uani 1 1 d . . .
H6A H 1.0411 0.1237 0.6146 0.058 Uiso 1 1 calc R U .
H6B H 1.0048 0.2559 0.6142 0.058 Uiso 1 1 calc R U .
H6C H 1.0912 0.2057 0.6533 0.058 Uiso 1 1 calc R U .
C7 C 1.1417(4) 0.7863(4) 0.49884(15) 0.0176(10) Uani 1 1 d . . .
H7A H 1.1230 0.7233 0.4780 0.021 Uiso 1 1 calc R U .
H7B H 1.1703 0.8522 0.4809 0.021 Uiso 1 1 calc R U .
C8 C 1.0194(5) 0.8188(4) 0.52267(16) 0.0238(11) Uani 1 1 d . . .
H8A H 1.0359 0.8828 0.5433 0.029 Uiso 1 1 calc R U .
H8B H 0.9884 0.7533 0.5403 0.029 Uiso 1 1 calc R U .
C9 C 0.9188(5) 0.8536(5) 0.48892(17) 0.0285(12) Uani 1 1 d . . .
H9A H 0.8404 0.8743 0.5045 0.043 Uiso 1 1 calc R U .
H9B H 0.9494 0.9189 0.4718 0.043 Uiso 1 1 calc R U .
H9C H 0.9019 0.7898 0.4688 0.043 Uiso 1 1 calc R U .
C10 C 1.2921(5) 0.8464(4) 0.55937(15) 0.0201(10) Uani 1 1 d . . .
H10A H 1.2165 0.8748 0.5755 0.024 Uiso 1 1 calc R U .
H10B H 1.3513 0.8147 0.5817 0.024 Uiso 1 1 calc R U .
C11 C 1.3560(5) 0.9462(4) 0.53716(17) 0.0254(11) Uani 1 1 d . . .
H11A H 1.3026 0.9743 0.5124 0.030 Uiso 1 1 calc R U .
H11B H 1.4391 0.9224 0.5249 0.030 Uiso 1 1 calc R U .
C12 C 1.3750(6) 1.0400(5) 0.57113(19) 0.0356(14) Uani 1 1 d . . .
H12A H 1.4165 1.1052 0.5570 0.053 Uiso 1 1 calc R U .
H12B H 1.2923 1.0635 0.5830 0.053 Uiso 1 1 calc R U .
H12C H 1.4284 1.0118 0.5954 0.053 Uiso 1 1 calc R U .

loop_
_atom_site_aniso_label
_atom_site_aniso_U_11
_atom_site_aniso_U_22
_atom_site_aniso_U_33
_atom_site_aniso_U_23
_atom_site_aniso_U_13
_atom_site_aniso_U_12
Dy1 0.01638(15) 0.01967(15) 0.01542(14) 0.000 0.000 0.00260(15)
O1 0.0223(16) 0.0296(17) 0.0243(16) -0.0081(19) 0.0021(14) -0.0012(19)
O2 0.0189(17) 0.0198(18) 0.0324(19) -0.0056(15) 0.0057(15) -0.0003(15)
O3 0.0168(18) 0.042(2) 0.036(2) 0.0106(19) 0.0021(16) -0.0082(17)
O4 0.0325(19) 0.0326(19) 0.0244(16) 0.0049(15) 0.0076(19) 0.013(2)
O5 0.0224(18) 0.0218(17) 0.0212(18) 0.0038(14) 0.0042(14) 0.0019(15)
O6 0.037(2) 0.0232(19) 0.038(2) 0.0165(17) -0.0070(18) 0.0003(17)
O7 0.0218(18) 0.0287(19) 0.0224(18) 0.0044(15) -0.0034(15) 0.0000(16)
O8 0.092(5) 0.046(3) 0.013(2) 0.000 0.000 -0.014(4)
N1 0.017(2) 0.027(2) 0.019(2) 0.0093(19) 0.0017(17) 0.0032(18)
N2 0.0154(19) 0.020(2) 0.028(2) 0.0091(18) -0.0042(17) -0.0006(16)
N3 0.029(3) 0.028(3) 0.021(3) 0.000 0.000 -0.018(3)
N4 0.020(3) 0.015(2) 0.019(3) 0.000 0.000 -0.005(3)
N5 0.021(3) 0.022(3) 0.017(2) 0.000 0.000 0.006(3)
C1 0.019(2) 0.017(2) 0.023(2) -0.0031(18) 0.004(2) -0.008(2)
C2 0.021(3) 0.026(3) 0.030(3) -0.004(2) 0.008(2) -0.006(2)
C3 0.030(3) 0.030(3) 0.036(3) -0.008(3) 0.009(3) -0.001(2)
C4 0.026(2) 0.009(2) 0.026(2) -0.003(2) 0.005(2) -0.002(2)
C5 0.044(3) 0.024(3) 0.044(3) -0.011(3) 0.021(3) -0.008(3)
C6 0.051(4) 0.036(3) 0.030(3) -0.005(3) 0.017(3) 0.000(3)
C7 0.019(2) 0.020(2) 0.014(2) 0.0007(18) -0.0019(19) 0.0040(19)
C8 0.021(3) 0.027(3) 0.023(2) 0.004(2) 0.001(2) 0.012(2)
C9 0.026(3) 0.035(3) 0.024(3) -0.002(2) -0.002(2) 0.015(2)
C10 0.024(2) 0.020(2) 0.016(2) -0.0047(19) -0.0022(19) 0.009(2)
C11 0.024(3) 0.023(3) 0.029(3) -0.007(2) -0.006(2) 0.006(2)
C12 0.034(3) 0.034(3) 0.039(3) -0.014(3) -0.009(3) 0.006(3)

loop_
_atom_type_symbol
_atom_type_description
_atom_type_scat_dispersion_real
_atom_type_scat_dispersion_imag
_atom_type_scat_source
C C 0.0033 0.0016 'International Tables Vol C Tables 4.2.6.8 and 6.1.1.4'
H H 0.0000 0.0000 'International Tables Vol C Tables 4.2.6.8 and 6.1.1.4'
N N 0.0061 0.0033 'International Tables Vol C Tables 4.2.6.8 and 6.1.1.4'
O O 0.0106 0.0060 'International Tables Vol C Tables 4.2.6.8 and 6.1.1.4'
Dy Dy -0.1892 4.4098 'International Tables Vol C Tables 4.2.6.8 and 6.1.1.4'

loop_
_geom_angle_atom_site_label_1
_geom_angle_atom_site_label_2
_geom_angle_atom_site_label_3
_geom_angle
_geom_angle_site_symmetry_1
_geom_angle_site_symmetry_3
O7 Dy1 O7 53.44(17) 2_665 .
O7 Dy1 O4 155.44(13) 2_665 2_665
O7 Dy1 O4 122.52(12) . 2_665
O7 Dy1 O4 122.52(12) 2_665 .
O7 Dy1 O4 155.44(13) . .
O4 Dy1 O4 71.80(17) 2_665 .
O7 Dy1 O1 121.62(11) 2_665 .
O7 Dy1 O1 86.75(11) . .
O4 Dy1 O1 79.56(13) 2_665 .
O4 Dy1 O1 75.95(13) . .
O7 Dy1 O1 86.75(11) 2_665 2_665
O7 Dy1 O1 121.61(11) . 2_665
O4 Dy1 O1 75.95(13) 2_665 2_665
O4 Dy1 O1 79.56(13) . 2_665
O1 Dy1 O1 149.66(15) . 2_665
O7 Dy1 O2 75.18(12) 2_665 .
O7 Dy1 O2 75.40(12) . .
O4 Dy1 O2 129.08(13) 2_665 .
O4 Dy1 O2 80.22(13) . .
O1 Dy1 O2 52.38(12) . .
O1 Dy1 O2 139.39(13) 2_665 .
O7 Dy1 O2 75.40(12) 2_665 2_665
O7 Dy1 O2 75.18(12) . 2_665
O4 Dy1 O2 80.22(13) 2_665 2_665
O4 Dy1 O2 129.08(13) . 2_665
O1 Dy1 O2 139.39(13) . 2_665
O1 Dy1 O2 52.38(12) 2_665 2_665
O2 Dy1 O2 146.97(16) . 2_665
O7 Dy1 O5 120.39(11) 2_665 2_665
O7 Dy1 O5 71.24(11) . 2_665
O4 Dy1 O5 51.60(11) 2_665 2_665
O4 Dy1 O5 117.01(11) . 2_665
O1 Dy1 O5 69.49(13) . 2_665
O1 Dy1 O5 107.24(13) 2_665 2_665
O2 Dy1 O5 113.29(11) . 2_665
O2 Dy1 O5 70.32(11) 2_665 2_665
O7 Dy1 O5 71.24(11) 2_665 .
O7 Dy1 O5 120.38(11) . .
O4 Dy1 O5 117.01(11) 2_665 .
O4 Dy1 O5 51.60(11) . .
O1 Dy1 O5 107.24(13) . .
O1 Dy1 O5 69.49(13) 2_665 .
O2 Dy1 O5 70.32(11) . .
O2 Dy1 O5 113.29(11) 2_665 .
O5 Dy1 O5 168.16(15) 2_665 .
O7 Dy1 N3 26.72(8) 2_665 .
O7 Dy1 N3 26.72(8) . .
O4 Dy1 N3 144.10(8) 2_665 .
O4 Dy1 N3 144.10(8) . .
O1 Dy1 N3 105.17(7) . .
O1 Dy1 N3 105.17(7) 2_665 .
O2 Dy1 N3 73.49(8) . .
O2 Dy1 N3 73.48(8) 2_665 .
O5 Dy1 N3 95.92(7) 2_665 .
O5 Dy1 N3 95.92(7) . .
O7 Dy1 N1 81.35(11) 2_665 2_665
O7 Dy1 N1 99.21(12) . 2_665
O4 Dy1 N1 75.43(13) 2_665 2_665
O4 Dy1 N1 104.05(13) . 2_665
O1 Dy1 N1 153.45(12) . 2_665
O1 Dy1 N1 26.18(12) 2_665 2_665
O2 Dy1 N1 154.15(11) . 2_665
O2 Dy1 N1 26.26(11) 2_665 2_665
O5 Dy1 N1 87.84(11) 2_665 2_665
O5 Dy1 N1 92.09(11) . 2_665
N3 Dy1 N1 90.31(8) . 2_665
N1 O1 Dy1 96.1(3) . .
N1 O2 Dy1 95.7(3) . .
N2 O4 Dy1 98.2(2) . .
N2 O5 Dy1 93.9(3) . .
N3 O7 Dy1 95.7(3) . .
O3 N1 O1 122.7(4) . .
O3 N1 O2 121.8(4) . .
O1 N1 O2 115.6(4) . .
O3 N1 Dy1 176.8(3) . .
O1 N1 Dy1 57.7(2) . .
O2 N1 Dy1 58.0(2) . .
O6 N2 O5 121.8(4) . .
O6 N2 O4 121.9(4) . .
O5 N2 O4 116.3(4) . .
O6 N2 Dy1 177.4(3) . .
O5 N2 Dy1 60.2(2) . .
O4 N2 Dy1 56.1(2) . .
O8 N3 O7 122.4(3) . .
O8 N3 O7 122.4(3) . 2_665
O7 N3 O7 115.2(5) . 2_665
O8 N3 Dy1 180.0 . .
O7 N3 Dy1 57.6(3) . .
O7 N3 Dy1 57.6(3) 2_665 .
C1 N4 C1 112.4(5) 2_655 .
C1 N4 C4 111.2(3) 2_655 .
C1 N4 C4 105.5(3) . .
C1 N4 C4 105.5(3) 2_655 2_655
C1 N4 C4 111.3(3) . 2_655
C4 N4 C4 111.1(5) . 2_655
C7 N5 C7 106.7(5) . 2_765
C7 N5 C10 111.6(3) . .
C7 N5 C10 110.5(3) 2_765 .
C7 N5 C10 110.5(3) . 2_765
C7 N5 C10 111.6(3) 2_765 2_765
C10 N5 C10 106.0(5) . 2_765
C2 C1 N4 116.3(4) . .
C1 C2 C3 109.5(4) . .
C5 C4 N4 115.2(4) . .
C6 C5 C4 110.4(5) . .
N5 C7 C8 115.1(4) . .
C7 C8 C9 109.9(4) . .
C11 C10 N5 116.2(4) . .
C10 C11 C12 109.0(4) . .

loop_
_geom_bond_atom_site_label_1
_geom_bond_atom_site_label_2
_geom_bond_distance
_geom_bond_site_symmetry_2
Dy1 O7 2.400(3) 2_665
Dy1 O7 2.400(3) .
Dy1 O4 2.427(3) 2_665
Dy1 O4 2.427(3) .
Dy1 O1 2.437(3) .
Dy1 O1 2.437(3) 2_665
Dy1 O2 2.443(3) .
Dy1 O2 2.443(3) 2_665
Dy1 O5 2.519(3) 2_665
Dy1 O5 2.519(3) .
Dy1 N3 2.829(5) .
Dy1 N1 2.865(4) 2_665
O1 N1 1.272(6) .
O2 N1 1.274(5) .
O3 N1 1.219(5) .
O4 N2 1.270(5) .
O5 N2 1.266(5) .
O6 N2 1.223(5) .
O7 N3 1.278(4) .
O8 N3 1.209(7) .
N3 O7 1.278(4) 2_665
N4 C1 1.523(5) 2_655
N4 C1 1.523(5) .
N4 C4 1.529(5) .
N4 C4 1.529(5) 2_655
N5 C7 1.517(5) .
N5 C7 1.517(5) 2_765
N5 C10 1.523(5) .
N5 C10 1.523(5) 2_765
C1 C2 1.507(7) .
C2 C3 1.520(7) .
C4 C5 1.515(7) .
C5 C6 1.507(8) .
C7 C8 1.523(6) .
C8 C9 1.523(7) .
C10 C11 1.508(7) .
C11 C12 1.517(7) .
